data_4069034
loop_
_publ_author_name
'Evans, William J.'
'Montalvo, Elizabeth'
'Champagne, Timothy M.'
'Ziller, Joseph W.'
'DiPasquale, Antonio G.'
'Rheingold, Arnold L.'

_publ_section_title
;
 Synthetic Diversity in the Formation of Triazoles from Nitriles and Diazo
 Compounds Using Metallocenes of Electropositive Metals
;
_journal_issue 9
_journal_name_full Organometallics
_journal_page_first 2897
_journal_paper_doi 10.1021/om8012103
_journal_volume 28
_journal_year 2009
_chemical_formula_sum 'C48 H78 N4 Si2 Yb2'
_chemical_formula_weight 1113.40
_chemical_name_systematic
; 
 ? 
;
_space_group_IT_number 2
_symmetry_cell_setting triclinic
_symmetry_space_group_name_Hall '-P 1'
_symmetry_space_group_name_H-M 'P -1'
_atom_sites_solution_hydrogens geom
_atom_sites_solution_primary direct
_atom_sites_solution_secondary difmap
_audit_creation_method SHELXTL
_cell_angle_alpha 69.831(2)
_cell_angle_beta 80.433(2)
_cell_angle_gamma 82.675(2)
_cell_formula_units_Z 2
_cell_length_a 9.5030(10)
_cell_length_b 14.2204(15)
_cell_length_c 19.418(2)
_cell_measurement_temperature 163(2)
_cell_volume 2421.9(4)
_computing_cell_refinement 'Bruker SMART/SAINT'
_computing_data_collection 'Bruker SMART'
_computing_data_reduction 'Bruker SAINT'
_computing_molecular_graphics 'Bruker SHELXTL'
_computing_publication_material 'Bruker SHELXTL'
_computing_structure_refinement 'Bruker SHELXTL'
_computing_structure_solution 'Bruker SHELXTL'
_diffrn_ambient_temperature 163(2)
_diffrn_measured_fraction_theta_full 0.993
_diffrn_measured_fraction_theta_max 0.993
_diffrn_measurement_device_type 'CCD area detector'
_diffrn_measurement_method 'phi and omega scans'
_diffrn_radiation_monochromator graphite
_diffrn_radiation_source 'normal-focus sealed tube'
_diffrn_radiation_type MoK\a
_diffrn_radiation_wavelength 0.71073
_diffrn_reflns_av_R_equivalents 0.0297
_diffrn_reflns_av_sigmaI/netI 0.0395
_diffrn_reflns_limit_h_max 12
_diffrn_reflns_limit_h_min -12
_diffrn_reflns_limit_k_max 18
_diffrn_reflns_limit_k_min -18
_diffrn_reflns_limit_l_max 24
_diffrn_reflns_limit_l_min -24
_diffrn_reflns_number 25125
_diffrn_reflns_theta_full 27.10
_diffrn_reflns_theta_max 27.10
_diffrn_reflns_theta_min 2.18
_diffrn_standards_decay_% '< 1.0'
_diffrn_standards_interval_count 'initial 50 frames recollected'
_diffrn_standards_number '50 frames'
_exptl_absorpt_coefficient_mu 3.922
_exptl_absorpt_correction_T_max 0.9257
_exptl_absorpt_correction_T_min 0.4064
_exptl_absorpt_correction_type multi-scan
_exptl_absorpt_process_details 'Bruker SADABS'
_exptl_crystal_colour 'pale purple'
_exptl_crystal_density_diffrn 1.527
_exptl_crystal_density_meas ?
_exptl_crystal_density_method 'not measured'
_exptl_crystal_description plate
_exptl_crystal_F_000 1124
_exptl_crystal_size_max 0.28
_exptl_crystal_size_mid 0.26
_exptl_crystal_size_min 0.02
_refine_diff_density_max 1.196
_refine_diff_density_min -0.870
_refine_diff_density_rms 0.115
_refine_ls_extinction_method none
_refine_ls_goodness_of_fit_ref 1.040
_refine_ls_hydrogen_treatment constr
_refine_ls_matrix_type full
_refine_ls_number_parameters 525
_refine_ls_number_reflns 10625
_refine_ls_number_restraints 0
_refine_ls_restrained_S_all 1.040
_refine_ls_R_factor_all 0.0454
_refine_ls_R_factor_gt 0.0257
_refine_ls_shift/su_max 0.004
_refine_ls_shift/su_mean 0.000
_refine_ls_structure_factor_coef Fsqd
_refine_ls_weighting_details 'calc w=1/[\s^2^(Fo^2^)+(0.0220P)^2^+1.9516P] where P=(Fo^2^+2Fc^2^)/3'
_refine_ls_weighting_scheme calc
_refine_ls_wR_factor_gt 0.0555
_refine_ls_wR_factor_ref 0.0629
_reflns_number_gt 7908
_reflns_number_total 10625
_reflns_threshold_expression >2sigma(I)
_cod_data_source_file om8012103_si_001.cif
_cod_data_source_block tmc53
_cod_depositor_comments
;
The following automatic conversions were performed:

'_symmetry_cell_setting' value 'Triclinic' changed to 'triclinic'
according to /home/saulius/struct/CIF-dictionaries/cif_core.dic
dictionary named 'cif_core.dic' version 2.4.2 from 2011-04-26.

Automatic conversion script
Id: cif_fix_values 1715 2011-07-08 13:25:40Z adriana 

The following automatic conversions were performed:

'_exptl_crystal_density_meas' value 'n/a' was changed to '?' - the
value is perceived as not measured.

Automatic conversion script
Id: cif_fix_values 3008 2015-01-20 13:52:24Z robertas 
;
_cod_original_sg_symbol_H-M P-1
_cod_database_code 4069034

loop_
_symmetry_equiv_pos_as_xyz
'x, y, z'
'-x, -y, -z'

loop_
_atom_site_label
_atom_site_type_symbol
_atom_site_fract_x
_atom_site_fract_y
_atom_site_fract_z
_atom_site_U_iso_or_equiv
_atom_site_adp_type
_atom_site_occupancy
_atom_site_symmetry_multiplicity
_atom_site_calc_flag
_atom_site_refinement_flags
Yb1 Yb 0.722546(16) 0.599436(11) 0.181711(8) 0.01406(5) Uani 1 1 d .
Yb2 Yb 0.772380(17) 0.910728(11) 0.313366(8) 0.01510(5) Uani 1 1 d .
Si1 Si 0.83977(12) 0.47362(8) 0.37742(6) 0.0210(2) Uani 1 1 d .
Si2 Si 0.67270(12) 1.03901(8) 0.11635(6) 0.0199(2) Uani 1 1 d .
N1 N 0.7883(3) 0.5760(2) 0.30176(16) 0.0186(7) Uani 1 1 d .
N2 N 0.7720(4) 0.6597(2) 0.31904(16) 0.0215(7) Uani 1 1 d .
N3 N 0.7133(3) 0.9342(2) 0.19341(16) 0.0186(7) Uani 1 1 d .
N4 N 0.7190(3) 0.8488(2) 0.17946(16) 0.0205(7) Uani 1 1 d .
C1 C 0.9633(4) 0.6520(3) 0.0929(2) 0.0191(8) Uani 1 1 d .
C2 C 0.8659(4) 0.6446(3) 0.04715(18) 0.0185(8) Uani 1 1 d .
C3 C 0.8404(4) 0.5430(3) 0.0661(2) 0.0185(8) Uani 1 1 d .
C4 C 0.9172(4) 0.4866(3) 0.1268(2) 0.0192(8) Uani 1 1 d .
C5 C 0.9945(4) 0.5541(3) 0.1421(2) 0.0202(8) Uani 1 1 d .
C6 C 1.0383(4) 0.7444(3) 0.0802(2) 0.0246(9) Uani 1 1 d .
H6A H 1.1024 0.7591 0.0334 0.037 Uiso 1 1 calc R
H6B H 1.0942 0.7331 0.1209 0.037 Uiso 1 1 calc R
H6C H 0.9674 0.8014 0.0782 0.037 Uiso 1 1 calc R
C7 C 0.8146(5) 0.7321(3) -0.0156(2) 0.0276(9) Uani 1 1 d .
H7A H 0.7570 0.7082 -0.0428 0.041 Uiso 1 1 calc R
H7B H 0.8972 0.7637 -0.0491 0.041 Uiso 1 1 calc R
H7C H 0.7561 0.7812 0.0042 0.041 Uiso 1 1 calc R
C8 C 0.7787(4) 0.4962(3) 0.0205(2) 0.0269(9) Uani 1 1 d .
H8A H 0.7208 0.5476 -0.0136 0.040 Uiso 1 1 calc R
H8B H 0.7184 0.4431 0.0532 0.040 Uiso 1 1 calc R
H8C H 0.8565 0.4674 -0.0078 0.040 Uiso 1 1 calc R
C9 C 0.9353(5) 0.3737(3) 0.1561(2) 0.0293(10) Uani 1 1 d .
H9A H 1.0043 0.3524 0.1919 0.044 Uiso 1 1 calc R
H9B H 0.9705 0.3480 0.1151 0.044 Uiso 1 1 calc R
H9C H 0.8429 0.3471 0.1805 0.044 Uiso 1 1 calc R
C10 C 1.1070(4) 0.5251(3) 0.1939(2) 0.0256(9) Uani 1 1 d .
H10A H 1.0895 0.4594 0.2313 0.038 Uiso 1 1 calc R
H10B H 1.1025 0.5756 0.2183 0.038 Uiso 1 1 calc R
H10C H 1.2020 0.5216 0.1656 0.038 Uiso 1 1 calc R
C11 C 0.4556(4) 0.6689(3) 0.1716(2) 0.0176(8) Uani 1 1 d .
C12 C 0.4802(4) 0.6026(3) 0.1300(2) 0.0185(8) Uani 1 1 d .
C13 C 0.5000(4) 0.5029(3) 0.1792(2) 0.0211(8) Uani 1 1 d .
C14 C 0.4879(4) 0.5078(3) 0.2518(2) 0.0210(8) Uani 1 1 d .
C15 C 0.4606(4) 0.6105(3) 0.2473(2) 0.0190(8) Uani 1 1 d .
C16 C 0.4173(4) 0.7793(3) 0.1403(2) 0.0239(9) Uani 1 1 d .
H16A H 0.4878 0.8093 0.0977 0.036 Uiso 1 1 calc R
H16B H 0.4167 0.8104 0.1782 0.036 Uiso 1 1 calc R
H16C H 0.3221 0.7904 0.1244 0.036 Uiso 1 1 calc R
C17 C 0.4567(4) 0.6342(3) 0.0497(2) 0.0247(9) Uani 1 1 d .
H17A H 0.3549 0.6537 0.0456 0.037 Uiso 1 1 calc R
H17B H 0.4869 0.5779 0.0311 0.037 Uiso 1 1 calc R
H17C H 0.5130 0.6913 0.0205 0.037 Uiso 1 1 calc R
C18 C 0.5026(5) 0.4069(3) 0.1629(2) 0.0297(10) Uani 1 1 d .
H18A H 0.4198 0.3702 0.1916 0.044 Uiso 1 1 calc R
H18B H 0.5909 0.3655 0.1765 0.044 Uiso 1 1 calc R
H18C H 0.4989 0.4223 0.1100 0.044 Uiso 1 1 calc R
C19 C 0.4781(5) 0.4185(3) 0.3221(2) 0.0315(10) Uani 1 1 d .
H19A H 0.5157 0.4340 0.3607 0.047 Uiso 1 1 calc R
H19B H 0.5344 0.3603 0.3129 0.047 Uiso 1 1 calc R
H19C H 0.3779 0.4031 0.3384 0.047 Uiso 1 1 calc R
C20 C 0.4319(4) 0.6469(3) 0.3126(2) 0.0250(9) Uani 1 1 d .
H20A H 0.3299 0.6446 0.3319 0.037 Uiso 1 1 calc R
H20B H 0.4589 0.7161 0.2973 0.037 Uiso 1 1 calc R
H20C H 0.4883 0.6037 0.3513 0.037 Uiso 1 1 calc R
C21 C 1.0295(4) 0.9429(3) 0.2365(2) 0.0190(8) Uani 1 1 d .
C22 C 1.0094(4) 1.0087(3) 0.2787(2) 0.0210(8) Uani 1 1 d .
C23 C 1.0073(4) 0.9483(3) 0.3544(2) 0.0213(8) Uani 1 1 d .
C24 C 1.0220(4) 0.8467(3) 0.3590(2) 0.0197(8) Uani 1 1 d .
C25 C 1.0376(4) 0.8423(3) 0.2863(2) 0.0179(8) Uani 1 1 d .
C26 C 1.0608(4) 0.9713(3) 0.15350(19) 0.0221(8) Uani 1 1 d .
H26A H 1.0255 1.0413 0.1306 0.033 Uiso 1 1 calc R
H26B H 1.0130 0.9273 0.1369 0.033 Uiso 1 1 calc R
H26C H 1.1643 0.9637 0.1390 0.033 Uiso 1 1 calc R
C27 C 1.0184(5) 1.1208(3) 0.2482(2) 0.0295(10) Uani 1 1 d .
H27A H 1.1118 1.1372 0.2542 0.044 Uiso 1 1 calc R
H27B H 0.9424 1.1531 0.2751 0.044 Uiso 1 1 calc R
H27C H 1.0068 1.1451 0.1956 0.044 Uiso 1 1 calc R
C28 C 1.0279(5) 0.9872(4) 0.4149(2) 0.0347(11) Uani 1 1 d .
H28A H 0.9798 0.9455 0.4623 0.052 Uiso 1 1 calc R
H28B H 0.9868 1.0568 0.4039 0.052 Uiso 1 1 calc R
H28C H 1.1303 0.9847 0.4179 0.052 Uiso 1 1 calc R
C29 C 1.0368(5) 0.7574(3) 0.4284(2) 0.0318(10) Uani 1 1 d .
H29A H 1.1341 0.7252 0.4254 0.048 Uiso 1 1 calc R
H29B H 0.9678 0.7092 0.4332 0.048 Uiso 1 1 calc R
H29C H 1.0182 0.7801 0.4716 0.048 Uiso 1 1 calc R
C30 C 1.0716(4) 0.7503(3) 0.2640(2) 0.0224(8) Uani 1 1 d .
H30A H 1.1714 0.7484 0.2410 0.034 Uiso 1 1 calc R
H30B H 1.0082 0.7518 0.2287 0.034 Uiso 1 1 calc R
H30C H 1.0576 0.6904 0.3079 0.034 Uiso 1 1 calc R
C31 C 0.4940(4) 0.9344(3) 0.3535(2) 0.0240(9) Uani 1 1 d .
C32 C 0.5471(4) 1.0278(3) 0.3406(2) 0.0236(9) Uani 1 1 d .
C33 C 0.6359(4) 1.0163(3) 0.3956(2) 0.0243(9) Uani 1 1 d .
C34 C 0.6370(4) 0.9147(3) 0.4429(2) 0.0237(9) Uani 1 1 d .
C35 C 0.5490(4) 0.8641(3) 0.4168(2) 0.0228(9) Uani 1 1 d .
C36 C 0.3862(4) 0.9144(3) 0.3121(2) 0.0302(10) Uani 1 1 d .
H36A H 0.3190 0.9737 0.2970 0.045 Uiso 1 1 calc R
H36B H 0.3336 0.8567 0.3444 0.045 Uiso 1 1 calc R
H36C H 0.4361 0.8997 0.2682 0.045 Uiso 1 1 calc R
C37 C 0.4945(5) 1.1273(3) 0.2889(2) 0.0365(11) Uani 1 1 d .
H37A H 0.4744 1.1185 0.2437 0.055 Uiso 1 1 calc R
H37B H 0.5681 1.1752 0.2763 0.055 Uiso 1 1 calc R
H37C H 0.4069 1.1531 0.3132 0.055 Uiso 1 1 calc R
C38 C 0.6898(5) 1.1014(3) 0.4096(3) 0.0362(11) Uani 1 1 d .
H38A H 0.7566 1.1363 0.3668 0.054 Uiso 1 1 calc R
H38B H 0.7391 1.0753 0.4537 0.054 Uiso 1 1 calc R
H38C H 0.6090 1.1484 0.4175 0.054 Uiso 1 1 calc R
C39 C 0.7004(5) 0.8706(4) 0.5150(2) 0.0355(11) Uani 1 1 d .
H39A H 0.8000 0.8875 0.5068 0.053 Uiso 1 1 calc R
H39B H 0.6971 0.7974 0.5330 0.053 Uiso 1 1 calc R
H39C H 0.6451 0.8984 0.5518 0.053 Uiso 1 1 calc R
C40 C 0.5077(5) 0.7583(3) 0.4558(2) 0.0311(10) Uani 1 1 d .
H40A H 0.4257 0.7580 0.4938 0.047 Uiso 1 1 calc R
H40B H 0.5886 0.7167 0.4791 0.047 Uiso 1 1 calc R
H40C H 0.4820 0.7311 0.4199 0.047 Uiso 1 1 calc R
C41 C 0.7577(4) 0.7357(3) 0.33248(19) 0.0173(8) Uani 1 1 d .
C42 C 0.7245(4) 0.7717(3) 0.16924(18) 0.0135(7) Uani 1 1 d .
C43 C 1.0196(4) 0.4841(3) 0.3998(2) 0.0284(10) Uani 1 1 d .
H43A H 1.0919 0.4859 0.3571 0.043 Uiso 1 1 calc R
H43B H 1.0430 0.4261 0.4425 0.043 Uiso 1 1 calc R
H43C H 1.0184 0.5460 0.4115 0.043 Uiso 1 1 calc R
C44 C 0.8450(5) 0.3574(3) 0.3526(2) 0.0316(10) Uani 1 1 d .
H44A H 0.9151 0.3621 0.3086 0.047 Uiso 1 1 calc R
H44B H 0.7502 0.3503 0.3423 0.047 Uiso 1 1 calc R
H44C H 0.8726 0.2988 0.3940 0.047 Uiso 1 1 calc R
C45 C 0.7077(5) 0.4704(3) 0.4615(2) 0.0283(10) Uani 1 1 d .
H45A H 0.6117 0.4646 0.4520 0.042 Uiso 1 1 calc R
H45B H 0.7087 0.5324 0.4727 0.042 Uiso 1 1 calc R
H45C H 0.7339 0.4126 0.5037 0.042 Uiso 1 1 calc R
C46 C 0.7341(5) 1.1517(3) 0.1280(2) 0.0290(10) Uani 1 1 d .
H46A H 0.8366 1.1410 0.1323 0.043 Uiso 1 1 calc R
H46B H 0.6810 1.1623 0.1728 0.043 Uiso 1 1 calc R
H46C H 0.7168 1.2109 0.0849 0.043 Uiso 1 1 calc R
C47 C 0.4772(5) 1.0580(3) 0.1076(2) 0.0307(10) Uani 1 1 d .
H47A H 0.4462 0.9982 0.1019 0.046 Uiso 1 1 calc R
H47B H 0.4598 1.1166 0.0641 0.046 Uiso 1 1 calc R
H47C H 0.4233 1.0690 0.1521 0.046 Uiso 1 1 calc R
C48 C 0.7662(5) 1.0192(3) 0.0300(2) 0.0279(10) Uani 1 1 d .
H48A H 0.8695 1.0086 0.0322 0.042 Uiso 1 1 calc R
H48B H 0.7463 1.0785 -0.0126 0.042 Uiso 1 1 calc R
H48C H 0.7320 0.9602 0.0247 0.042 Uiso 1 1 calc R

loop_
_atom_site_aniso_label
_atom_site_aniso_U_11
_atom_site_aniso_U_22
_atom_site_aniso_U_33
_atom_site_aniso_U_23
_atom_site_aniso_U_13
_atom_site_aniso_U_12
Yb1 0.01265(9) 0.01456(9) 0.01578(8) -0.00590(6) -0.00171(6) -0.00158(6)
Yb2 0.01564(10) 0.01617(9) 0.01448(8) -0.00616(6) -0.00125(7) -0.00257(7)
Si1 0.0242(6) 0.0170(5) 0.0196(5) -0.0021(4) -0.0049(4) -0.0024(4)
Si2 0.0238(6) 0.0170(5) 0.0178(5) -0.0036(4) -0.0055(4) -0.0008(4)
N1 0.0187(18) 0.0168(16) 0.0215(16) -0.0072(13) -0.0043(13) -0.0015(13)
N2 0.0226(19) 0.0247(18) 0.0161(15) -0.0030(13) -0.0052(13) -0.0044(14)
N3 0.0209(18) 0.0145(15) 0.0211(16) -0.0062(12) -0.0046(13) -0.0003(13)
N4 0.0139(17) 0.0272(18) 0.0169(15) -0.0018(13) -0.0040(13) -0.0024(14)
C1 0.020(2) 0.0191(19) 0.0182(18) -0.0081(15) 0.0045(15) -0.0040(15)
C2 0.017(2) 0.024(2) 0.0130(17) -0.0069(15) 0.0008(14) -0.0008(16)
C3 0.016(2) 0.023(2) 0.0212(18) -0.0137(15) 0.0009(15) -0.0023(15)
C4 0.017(2) 0.0194(19) 0.0229(19) -0.0115(15) 0.0021(15) -0.0007(15)
C5 0.014(2) 0.023(2) 0.0231(19) -0.0099(16) 0.0006(15) 0.0009(16)
C6 0.024(2) 0.027(2) 0.025(2) -0.0126(17) 0.0057(17) -0.0120(17)
C7 0.028(2) 0.030(2) 0.023(2) -0.0060(17) -0.0048(17) -0.0004(18)
C8 0.025(2) 0.034(2) 0.031(2) -0.0222(18) -0.0005(18) -0.0099(18)
C9 0.031(2) 0.019(2) 0.035(2) -0.0086(17) -0.0002(19) 0.0016(18)
C10 0.016(2) 0.033(2) 0.029(2) -0.0111(18) -0.0030(16) -0.0032(17)
C11 0.0139(19) 0.0221(19) 0.0174(18) -0.0070(15) -0.0026(14) -0.0014(15)
C12 0.0123(19) 0.024(2) 0.0224(19) -0.0090(15) -0.0063(15) -0.0024(15)
C13 0.017(2) 0.023(2) 0.026(2) -0.0103(16) -0.0028(16) -0.0045(16)
C14 0.017(2) 0.020(2) 0.0229(19) -0.0036(15) -0.0015(16) -0.0041(16)
C15 0.0115(19) 0.026(2) 0.0195(18) -0.0083(16) -0.0024(15) -0.0001(15)
C16 0.021(2) 0.025(2) 0.027(2) -0.0103(16) -0.0067(17) 0.0006(17)
C17 0.022(2) 0.032(2) 0.024(2) -0.0135(17) -0.0054(16) -0.0034(17)
C18 0.027(2) 0.023(2) 0.044(3) -0.0167(19) -0.0026(19) -0.0075(18)
C19 0.028(2) 0.025(2) 0.034(2) -0.0010(18) -0.0033(19) -0.0044(18)
C20 0.020(2) 0.034(2) 0.0202(19) -0.0101(17) 0.0013(16) -0.0009(17)
C21 0.017(2) 0.0193(19) 0.0214(19) -0.0048(15) -0.0045(15) -0.0058(15)
C22 0.019(2) 0.022(2) 0.023(2) -0.0083(16) -0.0059(16) -0.0031(16)
C23 0.017(2) 0.030(2) 0.0205(19) -0.0102(16) -0.0056(15) -0.0062(17)
C24 0.018(2) 0.023(2) 0.0173(18) -0.0035(15) -0.0039(15) -0.0055(16)
C25 0.0116(18) 0.0210(19) 0.0203(18) -0.0057(15) -0.0020(14) -0.0014(15)
C26 0.019(2) 0.022(2) 0.0224(19) -0.0031(15) -0.0033(16) -0.0028(16)
C27 0.032(2) 0.023(2) 0.035(2) -0.0092(18) -0.0005(19) -0.0100(18)
C28 0.037(3) 0.047(3) 0.028(2) -0.019(2) -0.008(2) -0.008(2)
C29 0.034(3) 0.033(2) 0.024(2) -0.0008(18) -0.0112(18) -0.003(2)
C30 0.018(2) 0.023(2) 0.0243(19) -0.0077(16) -0.0005(16) -0.0002(16)
C31 0.020(2) 0.030(2) 0.023(2) -0.0131(17) 0.0029(16) -0.0022(17)
C32 0.024(2) 0.022(2) 0.028(2) -0.0156(17) 0.0027(17) 0.0002(17)
C33 0.024(2) 0.028(2) 0.024(2) -0.0163(17) 0.0070(16) -0.0060(17)
C34 0.026(2) 0.027(2) 0.0212(19) -0.0133(16) 0.0023(16) -0.0041(17)
C35 0.020(2) 0.028(2) 0.023(2) -0.0140(17) 0.0087(16) -0.0077(17)
C36 0.018(2) 0.042(3) 0.035(2) -0.018(2) -0.0014(18) -0.0051(19)
C37 0.045(3) 0.028(2) 0.034(2) -0.0116(19) 0.001(2) 0.007(2)
C38 0.032(3) 0.038(3) 0.047(3) -0.028(2) 0.007(2) -0.011(2)
C39 0.037(3) 0.054(3) 0.018(2) -0.0144(19) 0.0010(18) -0.011(2)
C40 0.035(3) 0.031(2) 0.026(2) -0.0127(18) 0.0132(18) -0.0112(19)
C41 0.016(2) 0.021(2) 0.0141(17) -0.0040(15) -0.0019(14) -0.0039(15)
C42 0.0141(19) 0.0123(17) 0.0141(17) -0.0033(13) -0.0040(14) -0.0012(14)
C43 0.029(2) 0.028(2) 0.026(2) -0.0020(17) -0.0115(18) -0.0042(18)
C44 0.036(3) 0.019(2) 0.040(2) -0.0097(18) -0.004(2) -0.0016(18)
C45 0.030(2) 0.030(2) 0.0193(19) -0.0002(17) 0.0002(17) -0.0063(18)
C46 0.032(3) 0.023(2) 0.033(2) -0.0097(17) -0.0054(19) -0.0050(18)
C47 0.032(3) 0.026(2) 0.033(2) -0.0030(18) -0.0156(19) 0.0017(19)
C48 0.036(3) 0.028(2) 0.0175(19) -0.0043(16) -0.0061(17) -0.0028(19)

loop_
_atom_type_symbol
_atom_type_description
_atom_type_scat_dispersion_real
_atom_type_scat_dispersion_imag
_atom_type_scat_source
C C 0.0033 0.0016 'International Tables Vol C Tables 4.2.6.8 and 6.1.1.4'
H H 0.0000 0.0000 'International Tables Vol C Tables 4.2.6.8 and 6.1.1.4'
N N 0.0061 0.0033 'International Tables Vol C Tables 4.2.6.8 and 6.1.1.4'
Si Si 0.0817 0.0704 'International Tables Vol C Tables 4.2.6.8 and 6.1.1.4'
Yb Yb -0.3850 5.5486 'International Tables Vol C Tables 4.2.6.8 and 6.1.1.4'

loop_
_geom_angle_atom_site_label_1
_geom_angle_atom_site_label_2
_geom_angle_atom_site_label_3
_geom_angle
Cnt1 Yb1 N1 113.9
Cnt1 Yb1 C42 103.1
Cnt2 Yb1 N1 108.3
Cnt2 Yb1 C42 102.5
Cnt1 Yb1 Cnt2 132.8
Cnt3 Yb2 N3 107.9
Cnt3 Yb2 C41 100.9
Cnt4 Yb2 N3 111.1
Cnt4 Yb2 C41 104.2
Cnt3 Yb2 Cnt4 135.2
C42 Yb1 N1 81.97(11)
C42 Yb1 C15 86.10(12)
N1 Yb1 C15 84.27(11)
C42 Yb1 C11 76.19(12)
N1 Yb1 C11 112.04(11)
C15 Yb1 C11 31.58(11)
C42 Yb1 C4 128.71(12)
N1 Yb1 C4 104.26(11)
C15 Yb1 C4 144.67(12)
C11 Yb1 C4 138.97(12)
C42 Yb1 C5 101.43(12)
N1 Yb1 C5 86.71(11)
C15 Yb1 C5 167.34(11)
C11 Yb1 C5 160.23(11)
C4 Yb1 C5 31.16(12)
C42 Yb1 C2 86.94(12)
N1 Yb1 C2 133.47(11)
C15 Yb1 C2 139.97(11)
C11 Yb1 C2 108.75(11)
C4 Yb1 C2 51.58(11)
C5 Yb1 C2 51.53(11)
C42 Yb1 C1 77.24(12)
N1 Yb1 C1 102.40(11)
C15 Yb1 C1 160.87(12)
C11 Yb1 C1 132.38(11)
C4 Yb1 C1 51.53(12)
C5 Yb1 C1 31.14(11)
C2 Yb1 C1 31.18(11)
C42 Yb1 C12 100.69(12)
N1 Yb1 C12 135.16(11)
C15 Yb1 C12 51.71(11)
C11 Yb1 C12 31.18(12)
C4 Yb1 C12 107.92(12)
C5 Yb1 C12 134.89(12)
C2 Yb1 C12 91.26(11)
C1 Yb1 C12 122.00(11)
C42 Yb1 C14 117.46(12)
N1 Yb1 C14 87.50(11)
C15 Yb1 C14 31.41(12)
C11 Yb1 C14 51.76(11)
C4 Yb1 C14 113.68(12)
C5 Yb1 C14 139.38(12)
C2 Yb1 C14 136.58(12)
C1 Yb1 C14 163.64(13)
C12 Yb1 C14 51.21(11)
C42 Yb1 C3 117.54(12)
N1 Yb1 C3 135.12(11)
C15 Yb1 C3 133.60(12)
C11 Yb1 C3 111.83(11)
C4 Yb1 C3 31.37(11)
C5 Yb1 C3 51.37(12)
C2 Yb1 C3 30.70(11)
C1 Yb1 C3 51.12(12)
C12 Yb1 C3 83.53(12)
C14 Yb1 C3 112.86(12)
C42 Yb1 C13 127.67(12)
N1 Yb1 C13 116.79(11)
C15 Yb1 C13 51.65(12)
C11 Yb1 C13 51.54(12)
C4 Yb1 C13 95.36(12)
C5 Yb1 C13 126.47(12)
C2 Yb1 C13 105.69(12)
C1 Yb1 C13 134.75(12)
C12 Yb1 C13 30.91(11)
C14 Yb1 C13 30.88(12)
C3 Yb1 C13 84.23(12)
N3 Yb2 C41 83.83(11)
N3 Yb2 C24 126.35(11)
C41 Yb2 C24 82.90(12)
N3 Yb2 C25 94.97(11)
C41 Yb2 C25 75.41(12)
C24 Yb2 C25 31.43(11)
N3 Yb2 C33 121.83(12)
C41 Yb2 C33 127.64(12)
C24 Yb2 C33 107.14(13)
C25 Yb2 C33 135.82(13)
N3 Yb2 C32 91.66(12)
C41 Yb2 C32 122.23(13)
C24 Yb2 C32 138.18(13)
C25 Yb2 C32 161.82(13)
C33 Yb2 C32 31.27(12)
N3 Yb2 C31 86.24(12)
C41 Yb2 C31 91.38(13)
C24 Yb2 C31 145.66(12)
C25 Yb2 C31 166.49(12)
C33 Yb2 C31 51.49(13)
C32 Yb2 C31 30.91(12)
N3 Yb2 C34 137.71(12)
C41 Yb2 C34 98.22(12)
C24 Yb2 C34 95.62(12)
C25 Yb2 C34 126.61(12)
C33 Yb2 C34 31.21(12)
C32 Yb2 C34 51.55(12)
C31 Yb2 C34 51.57(12)
N3 Yb2 C35 111.85(12)
C41 Yb2 C35 77.37(13)
C24 Yb2 C35 115.34(12)
C25 Yb2 C35 139.08(12)
C33 Yb2 C35 51.48(12)
C32 Yb2 C35 51.29(12)
C31 Yb2 C35 31.12(12)
C34 Yb2 C35 31.19(12)
N3 Yb2 C21 81.05(11)
C41 Yb2 C21 101.70(12)
C24 Yb2 C21 51.67(11)
C25 Yb2 C21 31.37(11)
C33 Yb2 C21 125.21(13)
C32 Yb2 C21 134.49(12)
C31 Yb2 C21 160.59(12)
C34 Yb2 C21 138.24(12)
C35 Yb2 C21 166.70(12)
N3 Yb2 C23 130.72(11)
C41 Yb2 C23 113.56(12)
C24 Yb2 C23 30.92(12)
C25 Yb2 C23 51.36(12)
C33 Yb2 C23 84.75(13)
C32 Yb2 C23 112.37(13)
C31 Yb2 C23 135.41(12)
C34 Yb2 C23 87.30(12)
C35 Yb2 C23 116.79(12)
C21 Yb2 C23 51.10(12)
N3 Yb2 C22 101.22(11)
C41 Yb2 C22 126.99(12)
C24 Yb2 C22 51.52(11)
C25 Yb2 C22 51.64(12)
C33 Yb2 C22 94.44(13)
C32 Yb2 C22 110.43(12)
C31 Yb2 C22 141.29(13)
C34 Yb2 C22 110.28(13)
C35 Yb2 C22 141.41(12)
C21 Yb2 C22 30.97(12)
C23 Yb2 C22 30.94(11)
N1 Si1 C44 107.49(18)
N1 Si1 C43 112.52(17)
C44 Si1 C43 109.0(2)
N1 Si1 C45 108.79(17)
C44 Si1 C45 112.1(2)
C43 Si1 C45 107.01(19)
N3 Si2 C48 109.60(17)
N3 Si2 C46 107.44(17)
C48 Si2 C46 110.7(2)
N3 Si2 C47 112.30(17)
C48 Si2 C47 106.5(2)
C46 Si2 C47 110.2(2)
N2 N1 Si1 109.7(2)
N2 N1 Yb1 113.6(2)
Si1 N1 Yb1 136.49(17)
C41 N2 N1 178.3(3)
N4 N3 Si2 111.7(2)
N4 N3 Yb2 113.0(2)
Si2 N3 Yb2 135.26(17)
C42 N4 N3 178.0(3)
C5 C1 C2 107.8(3)
C5 C1 C6 126.9(4)
C2 C1 C6 124.4(3)
C5 C1 Yb1 74.0(2)
C2 C1 Yb1 74.2(2)
C6 C1 Yb1 126.2(3)
C3 C2 C1 108.4(3)
C3 C2 C7 127.6(3)
C1 C2 C7 123.7(4)
C3 C2 Yb1 75.7(2)
C1 C2 Yb1 74.6(2)
C7 C2 Yb1 120.9(2)
C2 C3 C4 107.8(3)
C2 C3 C8 126.8(3)
C4 C3 C8 123.6(3)
C2 C3 Yb1 73.6(2)
C4 C3 Yb1 72.7(2)
C8 C3 Yb1 131.4(3)
C5 C4 C3 107.8(3)
C5 C4 C9 126.8(4)
C3 C4 C9 124.2(4)
C5 C4 Yb1 74.8(2)
C3 C4 Yb1 75.9(2)
C9 C4 Yb1 125.5(3)
C4 C5 C1 108.1(3)
C4 C5 C10 125.7(3)
C1 C5 C10 125.6(4)
C4 C5 Yb1 74.1(2)
C1 C5 Yb1 74.8(2)
C10 C5 Yb1 123.7(3)
C12 C11 C15 107.9(3)
C12 C11 C16 124.4(3)
C15 C11 C16 127.4(4)
C12 C11 Yb1 75.8(2)
C15 C11 Yb1 74.1(2)
C16 C11 Yb1 120.7(3)
C11 C12 C13 108.6(3)
C11 C12 C17 123.3(3)
C13 C12 C17 126.9(4)
C11 C12 Yb1 73.1(2)
C13 C12 Yb1 75.7(2)
C17 C12 Yb1 127.2(3)
C14 C13 C12 107.5(3)
C14 C13 C18 123.8(4)
C12 C13 C18 127.6(4)
C14 C13 Yb1 73.5(2)
C12 C13 Yb1 73.4(2)
C18 C13 Yb1 128.2(3)
C13 C14 C15 108.3(3)
C13 C14 C19 125.0(4)
C15 C14 C19 125.7(4)
C13 C14 Yb1 75.7(2)
C15 C14 Yb1 72.8(2)
C19 C14 Yb1 126.1(3)
C11 C15 C14 107.6(3)
C11 C15 C20 127.4(3)
C14 C15 C20 124.8(3)
C11 C15 Yb1 74.3(2)
C14 C15 Yb1 75.8(2)
C20 C15 Yb1 119.3(3)
C22 C21 C25 108.2(3)
C22 C21 C26 127.0(3)
C25 C21 C26 124.2(4)
C22 C21 Yb2 75.3(2)
C25 C21 Yb2 73.2(2)
C26 C21 Yb2 124.7(3)
C21 C22 C23 107.4(3)
C21 C22 C27 125.9(3)
C23 C22 C27 125.6(4)
C21 C22 Yb2 73.7(2)
C23 C22 Yb2 74.4(2)
C27 C22 Yb2 126.7(3)
C24 C23 C22 108.5(3)
C24 C23 C28 125.4(3)
C22 C23 C28 124.1(4)
C24 C23 Yb2 72.6(2)
C22 C23 Yb2 74.7(2)
C28 C23 Yb2 131.6(3)
C23 C24 C25 108.3(3)
C23 C24 C29 125.9(4)
C25 C24 C29 125.4(4)
C23 C24 Yb2 76.5(2)
C25 C24 Yb2 74.5(2)
C29 C24 Yb2 120.8(3)
C24 C25 C21 107.6(3)
C24 C25 C30 126.8(3)
C21 C25 C30 125.3(3)
C24 C25 Yb2 74.1(2)
C21 C25 Yb2 75.4(2)
C30 C25 Yb2 121.2(3)
C32 C31 C35 108.0(4)
C32 C31 C36 126.1(4)
C35 C31 C36 125.6(4)
C32 C31 Yb2 74.3(2)
C35 C31 Yb2 74.6(2)
C36 C31 Yb2 121.5(3)
C31 C32 C33 108.4(4)
C31 C32 C37 125.9(4)
C33 C32 C37 124.5(4)
C31 C32 Yb2 74.8(2)
C33 C32 Yb2 74.3(2)
C37 C32 Yb2 127.1(3)
C34 C33 C32 107.8(4)
C34 C33 C38 126.3(4)
C32 C33 C38 124.5(4)
C34 C33 Yb2 74.7(2)
C32 C33 Yb2 74.4(2)
C38 C33 Yb2 127.0(3)
C33 C34 C35 107.6(3)
C33 C34 C39 126.7(4)
C35 C34 C39 125.0(4)
C33 C34 Yb2 74.1(2)
C35 C34 Yb2 74.5(2)
C39 C34 Yb2 124.3(3)
C31 C35 C34 108.1(4)
C31 C35 C40 126.5(4)
C34 C35 C40 125.0(4)
C31 C35 Yb2 74.3(2)
C34 C35 Yb2 74.3(2)
C40 C35 Yb2 123.2(3)
N2 C41 Yb2 158.6(3)
N4 C42 Yb1 165.5(3)

loop_
_geom_bond_atom_site_label_1
_geom_bond_atom_site_label_2
_geom_bond_distance
Yb1 Cnt1 2.352
Yb1 Cnt2 2.350
Yb2 Cnt3 2.351
Yb2 Cnt4 2.350
Yb1 C42 2.379(4)
Yb1 N1 2.414(3)
Yb1 C15 2.613(4)
Yb1 C11 2.616(4)
Yb1 C4 2.627(4)
Yb1 C5 2.635(4)
Yb1 C2 2.642(3)
Yb1 C1 2.646(4)
Yb1 C12 2.650(4)
Yb1 C14 2.651(4)
Yb1 C3 2.668(4)
Yb1 C13 2.680(4)
Yb2 N3 2.388(3)
Yb2 C41 2.406(4)
Yb2 C24 2.614(4)
Yb2 C25 2.620(4)
Yb2 C33 2.636(4)
Yb2 C32 2.638(4)
Yb2 C31 2.643(4)
Yb2 C34 2.644(4)
Yb2 C35 2.646(4)
Yb2 C21 2.647(4)
Yb2 C23 2.663(4)
Yb2 C22 2.667(4)
Si1 N1 1.760(3)
Si1 C44 1.866(4)
Si1 C43 1.868(4)
Si1 C45 1.877(4)
Si2 N3 1.766(3)
Si2 C48 1.857(4)
Si2 C46 1.868(4)
Si2 C47 1.871(4)
N1 N2 1.329(4)
N2 C41 1.182(5)
N3 N4 1.324(4)
N4 C42 1.174(5)
C1 C5 1.417(5)
C1 C2 1.421(5)
C1 C6 1.502(5)
C2 C3 1.406(5)
C2 C7 1.505(5)
C3 C4 1.432(5)
C3 C8 1.499(5)
C4 C5 1.413(6)
C4 C9 1.505(5)
C5 C10 1.511(5)
C11 C12 1.416(5)
C11 C15 1.423(5)
C11 C16 1.495(5)
C12 C13 1.421(5)
C12 C17 1.513(5)
C13 C14 1.420(5)
C13 C18 1.500(5)
C14 C15 1.425(5)
C14 C19 1.510(5)
C15 C20 1.500(5)
C21 C22 1.419(5)
C21 C25 1.424(5)
C21 C26 1.507(5)
C22 C23 1.422(5)
C22 C27 1.505(5)
C23 C24 1.407(5)
C23 C28 1.510(5)
C24 C25 1.417(5)
C24 C29 1.512(5)
C25 C30 1.496(5)
C31 C32 1.407(6)
C31 C35 1.419(5)
C31 C36 1.511(6)
C32 C33 1.421(6)
C32 C37 1.506(5)
C33 C34 1.420(5)
C33 C38 1.494(6)
C34 C35 1.422(6)
C34 C39 1.514(5)
C35 C40 1.503(5)

loop_
_geom_torsion_atom_site_label_1
_geom_torsion_atom_site_label_2
_geom_torsion_atom_site_label_3
_geom_torsion_atom_site_label_4
_geom_torsion
C44 Si1 N1 N2 175.1(3)
C43 Si1 N1 N2 -64.9(3)
C45 Si1 N1 N2 53.5(3)
C44 Si1 N1 Yb1 1.4(3)
C43 Si1 N1 Yb1 121.4(3)
C45 Si1 N1 Yb1 -120.2(3)
C42 Yb1 N1 N2 12.5(3)
C15 Yb1 N1 N2 -74.4(3)
C11 Yb1 N1 N2 -59.1(3)
C4 Yb1 N1 N2 140.5(2)
C5 Yb1 N1 N2 114.5(3)
C2 Yb1 N1 N2 90.4(3)
C1 Yb1 N1 N2 87.4(3)
C12 Yb1 N1 N2 -84.7(3)
C14 Yb1 N1 N2 -105.7(3)
C3 Yb1 N1 N2 133.8(2)
C13 Yb1 N1 N2 -115.9(3)
C42 Yb1 N1 Si1 -174.0(3)
C15 Yb1 N1 Si1 99.1(3)
C11 Yb1 N1 Si1 114.5(2)
C4 Yb1 N1 Si1 -46.0(3)
C5 Yb1 N1 Si1 -72.0(2)
C2 Yb1 N1 Si1 -96.0(3)
C1 Yb1 N1 Si1 -99.0(2)
C12 Yb1 N1 Si1 88.9(3)
C14 Yb1 N1 Si1 67.8(2)
C3 Yb1 N1 Si1 -52.7(3)
C13 Yb1 N1 Si1 57.7(3)
Si1 N1 N2 C41 162(13)
Yb1 N1 N2 C41 -23(13)
C48 Si2 N3 N4 -38.6(3)
C46 Si2 N3 N4 -159.0(3)
C47 Si2 N3 N4 79.6(3)
C48 Si2 N3 Yb2 137.3(2)
C46 Si2 N3 Yb2 16.9(3)
C47 Si2 N3 Yb2 -104.5(3)
C41 Yb2 N3 N4 -10.3(3)
C24 Yb2 N3 N4 66.2(3)
C25 Yb2 N3 N4 64.4(3)
C33 Yb2 N3 N4 -141.2(2)
C32 Yb2 N3 N4 -132.5(3)
C31 Yb2 N3 N4 -102.1(3)
C34 Yb2 N3 N4 -105.7(3)
C35 Yb2 N3 N4 -84.0(3)
C21 Yb2 N3 N4 92.7(3)
C23 Yb2 N3 N4 105.7(3)
C22 Yb2 N3 N4 116.3(2)
C41 Yb2 N3 Si2 173.8(3)
C24 Yb2 N3 Si2 -109.7(2)
C25 Yb2 N3 Si2 -111.4(2)
C33 Yb2 N3 Si2 42.9(3)
C32 Yb2 N3 Si2 51.6(2)
C31 Yb2 N3 Si2 82.0(2)
C34 Yb2 N3 Si2 78.4(3)
C35 Yb2 N3 Si2 100.1(2)
C21 Yb2 N3 Si2 -83.2(2)
C23 Yb2 N3 Si2 -70.2(3)
C22 Yb2 N3 Si2 -59.6(3)
Si2 N3 N4 C42 -174(11)
Yb2 N3 N4 C42 9(11)
C42 Yb1 C1 C5 140.2(2)
N1 Yb1 C1 C5 61.5(2)
C15 Yb1 C1 C5 170.2(3)
C11 Yb1 C1 C5 -162.4(2)
C4 Yb1 C1 C5 -37.0(2)
C2 Yb1 C1 C5 -114.3(3)
C12 Yb1 C1 C5 -125.1(2)
C14 Yb1 C1 C5 -64.7(5)
C3 Yb1 C1 C5 -77.5(2)
C13 Yb1 C1 C5 -88.7(3)
C42 Yb1 C1 C2 -105.6(2)
N1 Yb1 C1 C2 175.8(2)
C15 Yb1 C1 C2 -75.5(4)
C11 Yb1 C1 C2 -48.1(3)
C4 Yb1 C1 C2 77.3(2)
C5 Yb1 C1 C2 114.3(3)
C12 Yb1 C1 C2 -10.8(3)
C14 Yb1 C1 C2 49.6(5)
C3 Yb1 C1 C2 36.8(2)
C13 Yb1 C1 C2 25.6(3)
C42 Yb1 C1 C6 15.8(3)
N1 Yb1 C1 C6 -62.9(3)
C15 Yb1 C1 C6 45.9(5)
C11 Yb1 C1 C6 73.3(4)
C4 Yb1 C1 C6 -161.4(4)
C5 Yb1 C1 C6 -124.4(4)
C2 Yb1 C1 C6 121.4(4)
C12 Yb1 C1 C6 110.5(3)
C14 Yb1 C1 C6 170.9(3)
C3 Yb1 C1 C6 158.1(4)
C13 Yb1 C1 C6 146.9(3)
C5 C1 C2 C3 -1.8(4)
C6 C1 C2 C3 167.8(4)
Yb1 C1 C2 C3 -68.8(3)
C5 C1 C2 C7 -175.9(3)
C6 C1 C2 C7 -6.3(6)
Yb1 C1 C2 C7 117.1(4)
C5 C1 C2 Yb1 67.0(3)
C6 C1 C2 Yb1 -123.4(4)
C42 Yb1 C2 C3 -175.7(2)
N1 Yb1 C2 C3 108.4(2)
C15 Yb1 C2 C3 -95.4(3)
C11 Yb1 C2 C3 -101.4(2)
C4 Yb1 C2 C3 37.0(2)
C5 Yb1 C2 C3 77.1(2)
C1 Yb1 C2 C3 114.1(3)
C12 Yb1 C2 C3 -75.1(2)
C14 Yb1 C2 C3 -47.7(3)
C13 Yb1 C2 C3 -47.3(2)
C42 Yb1 C2 C1 70.2(2)
N1 Yb1 C2 C1 -5.7(3)
C15 Yb1 C2 C1 150.4(2)
C11 Yb1 C2 C1 144.5(2)
C4 Yb1 C2 C1 -77.1(2)
C5 Yb1 C2 C1 -37.0(2)
C12 Yb1 C2 C1 170.8(2)
C14 Yb1 C2 C1 -161.8(2)
C3 Yb1 C2 C1 -114.1(3)
C13 Yb1 C2 C1 -161.4(2)
C42 Yb1 C2 C7 -50.1(3)
N1 Yb1 C2 C7 -126.0(3)
C15 Yb1 C2 C7 30.1(4)
C11 Yb1 C2 C7 24.2(3)
C4 Yb1 C2 C7 162.5(4)
C5 Yb1 C2 C7 -157.4(4)
C1 Yb1 C2 C7 -120.3(4)
C12 Yb1 C2 C7 50.5(3)
C14 Yb1 C2 C7 77.8(3)
C3 Yb1 C2 C7 125.6(4)
C13 Yb1 C2 C7 78.2(3)
C1 C2 C3 C4 2.8(4)
C7 C2 C3 C4 176.6(4)
Yb1 C2 C3 C4 -65.2(3)
C1 C2 C3 C8 -162.2(4)
C7 C2 C3 C8 11.6(6)
Yb1 C2 C3 C8 129.8(4)
C1 C2 C3 Yb1 68.0(3)
C7 C2 C3 Yb1 -118.2(4)
C42 Yb1 C3 C2 4.9(3)
N1 Yb1 C3 C2 -102.6(2)
C15 Yb1 C3 C2 117.9(2)
C11 Yb1 C3 C2 90.2(2)
C4 Yb1 C3 C2 -115.1(3)
C5 Yb1 C3 C2 -77.6(2)
C1 Yb1 C3 C2 -37.4(2)
C12 Yb1 C3 C2 103.6(2)
C14 Yb1 C3 C2 146.5(2)
C13 Yb1 C3 C2 134.6(2)
C42 Yb1 C3 C4 120.0(2)
N1 Yb1 C3 C4 12.5(3)
C15 Yb1 C3 C4 -127.0(2)
C11 Yb1 C3 C4 -154.7(2)
C5 Yb1 C3 C4 37.5(2)
C2 Yb1 C3 C4 115.1(3)
C1 Yb1 C3 C4 77.7(2)
C12 Yb1 C3 C4 -141.3(2)
C14 Yb1 C3 C4 -98.4(2)
C13 Yb1 C3 C4 -110.2(2)
C42 Yb1 C3 C8 -120.1(3)
N1 Yb1 C3 C8 132.4(3)
C15 Yb1 C3 C8 -7.1(4)
C11 Yb1 C3 C8 -34.8(4)
C4 Yb1 C3 C8 119.9(4)
C5 Yb1 C3 C8 157.4(4)
C2 Yb1 C3 C8 -125.0(4)
C1 Yb1 C3 C8 -162.4(4)
C12 Yb1 C3 C8 -21.4(3)
C14 Yb1 C3 C8 21.5(4)
C13 Yb1 C3 C8 9.6(3)
C2 C3 C4 C5 -2.8(4)
C8 C3 C4 C5 162.8(4)
Yb1 C3 C4 C5 -68.6(3)
C2 C3 C4 C9 -170.7(4)
C8 C3 C4 C9 -5.1(6)
Yb1 C3 C4 C9 123.5(4)
C2 C3 C4 Yb1 65.8(3)
C8 C3 C4 Yb1 -128.6(4)
C42 Yb1 C4 C5 33.4(3)
N1 Yb1 C4 C5 -57.7(2)
C15 Yb1 C4 C5 -158.1(2)
C11 Yb1 C4 C5 150.5(2)
C2 Yb1 C4 C5 77.1(2)
C1 Yb1 C4 C5 37.0(2)
C12 Yb1 C4 C5 154.0(2)
C14 Yb1 C4 C5 -151.2(2)
C3 Yb1 C4 C5 113.3(3)
C13 Yb1 C4 C5 -177.1(2)
C42 Yb1 C4 C3 -79.9(3)
N1 Yb1 C4 C3 -170.9(2)
C15 Yb1 C4 C3 88.7(3)
C11 Yb1 C4 C3 37.2(3)
C5 Yb1 C4 C3 -113.3(3)
C2 Yb1 C4 C3 -36.2(2)
C1 Yb1 C4 C3 -76.3(2)
C12 Yb1 C4 C3 40.7(2)
C14 Yb1 C4 C3 95.5(2)
C13 Yb1 C4 C3 69.6(2)
C42 Yb1 C4 C9 158.0(3)
N1 Yb1 C4 C9 66.9(3)
C15 Yb1 C4 C9 -33.5(4)
C11 Yb1 C4 C9 -85.0(4)
C5 Yb1 C4 C9 124.6(4)
C2 Yb1 C4 C9 -158.3(4)
C1 Yb1 C4 C9 161.5(4)
C12 Yb1 C4 C9 -81.4(3)
C14 Yb1 C4 C9 -26.7(4)
C3 Yb1 C4 C9 -122.2(4)
C13 Yb1 C4 C9 -52.5(3)
C3 C4 C5 C1 1.7(4)
C9 C4 C5 C1 169.2(4)
Yb1 C4 C5 C1 -67.7(3)
C3 C4 C5 C10 -170.2(4)
C9 C4 C5 C10 -2.7(6)
Yb1 C4 C5 C10 120.4(4)
C3 C4 C5 Yb1 69.3(3)
C9 C4 C5 Yb1 -123.2(4)
C2 C1 C5 C4 0.0(4)
C6 C1 C5 C4 -169.2(4)
Yb1 C1 C5 C4 67.2(3)
C2 C1 C5 C10 172.0(4)
C6 C1 C5 C10 2.7(6)
Yb1 C1 C5 C10 -120.9(4)
C2 C1 C5 Yb1 -67.1(3)
C6 C1 C5 Yb1 123.6(4)
C42 Yb1 C5 C4 -154.0(2)
N1 Yb1 C5 C4 124.9(2)
C15 Yb1 C5 C4 80.3(6)
C11 Yb1 C5 C4 -73.1(4)
C2 Yb1 C5 C4 -77.3(2)
C1 Yb1 C5 C4 -114.4(3)
C12 Yb1 C5 C4 -36.1(3)
C14 Yb1 C5 C4 42.6(3)
C3 Yb1 C5 C4 -37.7(2)
C13 Yb1 C5 C4 3.6(3)
C42 Yb1 C5 C1 -39.6(2)
N1 Yb1 C5 C1 -120.7(2)
C15 Yb1 C5 C1 -165.3(5)
C11 Yb1 C5 C1 41.3(5)
C4 Yb1 C5 C1 114.4(3)
C2 Yb1 C5 C1 37.1(2)
C12 Yb1 C5 C1 78.3(3)
C14 Yb1 C5 C1 157.0(2)
C3 Yb1 C5 C1 76.6(2)
C13 Yb1 C5 C1 118.0(2)
C42 Yb1 C5 C10 83.3(3)
N1 Yb1 C5 C10 2.2(3)
C15 Yb1 C5 C10 -42.4(7)
C11 Yb1 C5 C10 164.3(3)
C4 Yb1 C5 C10 -122.7(4)
C2 Yb1 C5 C10 160.0(4)
C1 Yb1 C5 C10 123.0(4)
C12 Yb1 C5 C10 -158.7(3)
C14 Yb1 C5 C10 -80.1(4)
C3 Yb1 C5 C10 -160.4(4)
C13 Yb1 C5 C10 -119.0(3)
C42 Yb1 C11 C12 140.8(2)
N1 Yb1 C11 C12 -143.9(2)
C15 Yb1 C11 C12 -113.7(3)
C4 Yb1 C11 C12 6.5(3)
C5 Yb1 C11 C12 55.4(4)
C2 Yb1 C11 C12 59.0(2)
C1 Yb1 C11 C12 83.0(2)
C14 Yb1 C11 C12 -76.2(2)
C3 Yb1 C11 C12 26.3(2)
C13 Yb1 C11 C12 -36.5(2)
C42 Yb1 C11 C15 -105.4(2)
N1 Yb1 C11 C15 -30.2(2)
C4 Yb1 C11 C15 120.3(2)
C5 Yb1 C11 C15 169.2(3)
C2 Yb1 C11 C15 172.7(2)
C1 Yb1 C11 C15 -163.3(2)
C12 Yb1 C11 C15 113.7(3)
C14 Yb1 C11 C15 37.5(2)
C3 Yb1 C11 C15 140.1(2)
C13 Yb1 C11 C15 77.2(2)
C42 Yb1 C11 C16 19.0(3)
N1 Yb1 C11 C16 94.2(3)
C15 Yb1 C11 C16 124.4(4)
C4 Yb1 C11 C16 -115.3(3)
C5 Yb1 C11 C16 -66.4(5)
C2 Yb1 C11 C16 -62.9(3)
C1 Yb1 C11 C16 -38.9(4)
C12 Yb1 C11 C16 -121.8(4)
C14 Yb1 C11 C16 161.9(3)
C3 Yb1 C11 C16 -95.5(3)
C13 Yb1 C11 C16 -158.4(3)
C15 C11 C12 C13 0.2(4)
C16 C11 C12 C13 -174.3(4)
Yb1 C11 C12 C13 68.0(3)
C15 C11 C12 C17 168.5(3)
C16 C11 C12 C17 -6.0(6)
Yb1 C11 C12 C17 -123.7(3)
C15 C11 C12 Yb1 -67.7(3)
C16 C11 C12 Yb1 117.7(4)
C42 Yb1 C12 C11 -38.6(2)
N1 Yb1 C12 C11 50.7(3)
C15 Yb1 C12 C11 37.6(2)
C4 Yb1 C12 C11 -175.5(2)
C5 Yb1 C12 C11 -156.8(2)
C2 Yb1 C12 C11 -125.8(2)
C1 Yb1 C12 C11 -120.2(2)
C14 Yb1 C12 C11 78.1(2)
C3 Yb1 C12 C11 -155.5(2)
C13 Yb1 C12 C11 114.9(3)
C42 Yb1 C12 C13 -153.5(2)
N1 Yb1 C12 C13 -64.2(3)
C15 Yb1 C12 C13 -77.3(2)
C11 Yb1 C12 C13 -114.9(3)
C4 Yb1 C12 C13 69.6(2)
C5 Yb1 C12 C13 88.2(3)
C2 Yb1 C12 C13 119.3(2)
C1 Yb1 C12 C13 124.9(2)
C14 Yb1 C12 C13 -36.8(2)
C3 Yb1 C12 C13 89.6(2)
C42 Yb1 C12 C17 80.7(3)
N1 Yb1 C12 C17 170.0(3)
C15 Yb1 C12 C17 157.0(4)
C11 Yb1 C12 C17 119.3(4)
C4 Yb1 C12 C17 -56.2(3)
C5 Yb1 C12 C17 -37.5(4)
C2 Yb1 C12 C17 -6.4(3)
C1 Yb1 C12 C17 -0.9(4)
C14 Yb1 C12 C17 -162.6(4)
C3 Yb1 C12 C17 -36.2(3)
C13 Yb1 C12 C17 -125.8(4)
C11 C12 C13 C14 -0.2(4)
C17 C12 C13 C14 -167.9(4)
Yb1 C12 C13 C14 66.1(3)
C11 C12 C13 C18 168.0(4)
C17 C12 C13 C18 0.3(6)
Yb1 C12 C13 C18 -125.8(4)
C11 C12 C13 Yb1 -66.2(3)
C17 C12 C13 Yb1 126.0(4)
C42 Yb1 C13 C14 -81.0(2)
N1 Yb1 C13 C14 20.0(3)
C15 Yb1 C13 C14 -37.1(2)
C11 Yb1 C13 C14 -77.8(2)
C4 Yb1 C13 C14 129.0(2)
C5 Yb1 C13 C14 127.1(2)
C2 Yb1 C13 C14 -179.5(2)
C1 Yb1 C13 C14 167.1(2)
C12 Yb1 C13 C14 -114.6(3)
C3 Yb1 C13 C14 158.4(2)
C42 Yb1 C13 C12 33.6(3)
N1 Yb1 C13 C12 134.7(2)
C15 Yb1 C13 C12 77.5(2)
C11 Yb1 C13 C12 36.9(2)
C4 Yb1 C13 C12 -116.4(2)
C5 Yb1 C13 C12 -118.3(2)
C2 Yb1 C13 C12 -64.9(2)
C1 Yb1 C13 C12 -78.3(3)
C14 Yb1 C13 C12 114.6(3)
C3 Yb1 C13 C12 -87.0(2)
C42 Yb1 C13 C18 158.7(3)
N1 Yb1 C13 C18 -100.2(3)
C15 Yb1 C13 C18 -157.4(4)
C11 Yb1 C13 C18 162.0(4)
C4 Yb1 C13 C18 8.7(3)
C5 Yb1 C13 C18 6.8(4)
C2 Yb1 C13 C18 60.2(3)
C1 Yb1 C13 C18 46.8(4)
C12 Yb1 C13 C18 125.1(4)
C14 Yb1 C13 C18 -120.3(4)
C3 Yb1 C13 C18 38.1(3)
C12 C13 C14 C15 0.0(4)
C18 C13 C14 C15 -168.7(4)
Yb1 C13 C14 C15 66.1(3)
C12 C13 C14 C19 169.6(4)
C18 C13 C14 C19 0.9(6)
Yb1 C13 C14 C19 -124.3(4)
C12 C13 C14 Yb1 -66.0(3)
C18 C13 C14 Yb1 125.2(4)
C42 Yb1 C14 C13 118.2(2)
N1 Yb1 C14 C13 -162.2(2)
C15 Yb1 C14 C13 114.7(3)
C11 Yb1 C14 C13 77.0(2)
C4 Yb1 C14 C13 -57.7(2)
C5 Yb1 C14 C13 -80.2(3)
C2 Yb1 C14 C13 0.7(3)
C1 Yb1 C14 C13 -34.3(5)
C12 Yb1 C14 C13 36.8(2)
C3 Yb1 C14 C13 -23.5(2)
C42 Yb1 C14 C15 3.5(2)
N1 Yb1 C14 C15 83.1(2)
C11 Yb1 C14 C15 -37.8(2)
C4 Yb1 C14 C15 -172.4(2)
C5 Yb1 C14 C15 165.1(2)
C2 Yb1 C14 C15 -114.0(2)
C1 Yb1 C14 C15 -149.0(4)
C12 Yb1 C14 C15 -77.9(2)
C3 Yb1 C14 C15 -138.2(2)
C13 Yb1 C14 C15 -114.7(3)
C42 Yb1 C14 C19 -118.6(3)
N1 Yb1 C14 C19 -39.0(4)
C15 Yb1 C14 C19 -122.1(5)
C11 Yb1 C14 C19 -159.9(4)
C4 Yb1 C14 C19 65.5(4)
C5 Yb1 C14 C19 43.0(4)
C2 Yb1 C14 C19 123.9(3)
C1 Yb1 C14 C19 88.9(5)
C12 Yb1 C14 C19 160.0(4)
C3 Yb1 C14 C19 99.7(4)
C13 Yb1 C14 C19 123.2(5)
C12 C11 C15 C14 -0.2(4)
C16 C11 C15 C14 174.1(4)
Yb1 C11 C15 C14 -69.1(3)
C12 C11 C15 C20 -176.0(4)
C16 C11 C15 C20 -1.6(6)
Yb1 C11 C15 C20 115.2(4)
C12 C11 C15 Yb1 68.8(3)
C16 C11 C15 Yb1 -116.8(4)
C13 C14 C15 C11 0.1(4)
C19 C14 C15 C11 -169.4(4)
Yb1 C14 C15 C11 68.1(3)
C13 C14 C15 C20 176.0(4)
C19 C14 C15 C20 6.5(6)
Yb1 C14 C15 C20 -116.1(4)
C13 C14 C15 Yb1 -68.0(3)
C19 C14 C15 Yb1 122.5(4)
C42 Yb1 C15 C11 69.8(2)
N1 Yb1 C15 C11 152.1(2)
C4 Yb1 C15 C11 -101.3(3)
C5 Yb1 C15 C11 -163.2(5)
C2 Yb1 C15 C11 -10.8(3)
C1 Yb1 C15 C11 40.4(5)
C12 Yb1 C15 C11 -37.1(2)
C14 Yb1 C15 C11 -113.3(3)
C3 Yb1 C15 C11 -55.4(3)
C13 Yb1 C15 C11 -76.9(2)
C42 Yb1 C15 C14 -176.9(2)
N1 Yb1 C15 C14 -94.6(2)
C11 Yb1 C15 C14 113.3(3)
C4 Yb1 C15 C14 12.0(3)
C5 Yb1 C15 C14 -49.8(6)
C2 Yb1 C15 C14 102.5(3)
C1 Yb1 C15 C14 153.7(3)
C12 Yb1 C15 C14 76.2(2)
C3 Yb1 C15 C14 58.0(3)
C13 Yb1 C15 C14 36.5(2)
C42 Yb1 C15 C20 -54.7(3)
N1 Yb1 C15 C20 27.6(3)
C11 Yb1 C15 C20 -124.4(4)
C4 Yb1 C15 C20 134.3(3)
C5 Yb1 C15 C20 72.4(7)
C2 Yb1 C15 C20 -135.2(3)
C1 Yb1 C15 C20 -84.0(4)
C12 Yb1 C15 C20 -161.6(3)
C14 Yb1 C15 C20 122.2(4)
C3 Yb1 C15 C20 -179.8(2)
C13 Yb1 C15 C20 158.7(3)
N3 Yb2 C21 C22 130.2(2)
C41 Yb2 C21 C22 -148.1(2)
C24 Yb2 C21 C22 -77.0(2)
C25 Yb2 C21 C22 -114.6(3)
C33 Yb2 C21 C22 7.3(3)
C32 Yb2 C21 C22 46.7(3)
C31 Yb2 C21 C22 80.5(4)
C34 Yb2 C21 C22 -31.3(3)
C35 Yb2 C21 C22 -63.5(6)
C23 Yb2 C21 C22 -37.2(2)
N3 Yb2 C21 C25 -115.2(2)
C41 Yb2 C21 C25 -33.5(2)
C24 Yb2 C21 C25 37.5(2)
C33 Yb2 C21 C25 121.9(2)
C32 Yb2 C21 C25 161.3(2)
C31 Yb2 C21 C25 -165.0(3)
C34 Yb2 C21 C25 83.3(3)
C35 Yb2 C21 C25 51.0(6)
C23 Yb2 C21 C25 77.4(2)
C22 Yb2 C21 C25 114.6(3)
N3 Yb2 C21 C26 5.1(3)
C41 Yb2 C21 C26 86.8(3)
C24 Yb2 C21 C26 157.9(4)
C25 Yb2 C21 C26 120.3(4)
C33 Yb2 C21 C26 -117.8(3)
C32 Yb2 C21 C26 -78.4(3)
C31 Yb2 C21 C26 -44.6(6)
C34 Yb2 C21 C26 -156.4(3)
C35 Yb2 C21 C26 171.4(4)
C23 Yb2 C21 C26 -162.2(4)
C22 Yb2 C21 C26 -125.1(4)
C25 C21 C22 C23 0.9(4)
C26 C21 C22 C23 -170.1(4)
Yb2 C21 C22 C23 67.3(3)
C25 C21 C22 C27 169.7(4)
C26 C21 C22 C27 -1.3(6)
Yb2 C21 C22 C27 -123.9(4)
C25 C21 C22 Yb2 -66.4(3)
C26 C21 C22 Yb2 122.6(4)
N3 Yb2 C22 C21 -50.3(2)
C41 Yb2 C22 C21 40.4(3)
C24 Yb2 C22 C21 77.6(2)
C25 Yb2 C22 C21 37.1(2)
C33 Yb2 C22 C21 -174.0(2)
C32 Yb2 C22 C21 -146.4(2)
C31 Yb2 C22 C21 -148.4(2)
C34 Yb2 C22 C21 158.4(2)
C35 Yb2 C22 C21 160.7(2)
C23 Yb2 C22 C21 113.9(3)
N3 Yb2 C22 C23 -164.2(2)
C41 Yb2 C22 C23 -73.5(3)
C24 Yb2 C22 C23 -36.3(2)
C25 Yb2 C22 C23 -76.8(2)
C33 Yb2 C22 C23 72.1(2)
C32 Yb2 C22 C23 99.7(2)
C31 Yb2 C22 C23 97.7(3)
C34 Yb2 C22 C23 44.4(3)
C35 Yb2 C22 C23 46.8(3)
C21 Yb2 C22 C23 -113.9(3)
N3 Yb2 C22 C27 72.7(3)
C41 Yb2 C22 C27 163.4(3)
C24 Yb2 C22 C27 -159.4(4)
C25 Yb2 C22 C27 160.1(4)
C33 Yb2 C22 C27 -51.0(3)
C32 Yb2 C22 C27 -23.4(4)
C31 Yb2 C22 C27 -25.4(4)
C34 Yb2 C22 C27 -78.6(3)
C35 Yb2 C22 C27 -76.3(4)
C21 Yb2 C22 C27 123.0(4)
C23 Yb2 C22 C27 -123.1(4)
C21 C22 C23 C24 -1.6(4)
C27 C22 C23 C24 -170.4(4)
Yb2 C22 C23 C24 65.3(3)
C21 C22 C23 C28 162.9(4)
C27 C22 C23 C28 -5.9(6)
Yb2 C22 C23 C28 -130.2(4)
C21 C22 C23 Yb2 -66.9(3)
C27 C22 C23 Yb2 124.3(4)
N3 Yb2 C23 C24 -94.9(2)
C41 Yb2 C23 C24 7.9(3)
C25 Yb2 C23 C24 -37.7(2)
C33 Yb2 C23 C24 136.8(2)
C32 Yb2 C23 C24 151.8(2)
C31 Yb2 C23 C24 126.5(2)
C34 Yb2 C23 C24 105.7(2)
C35 Yb2 C23 C24 95.2(2)
C21 Yb2 C23 C24 -78.3(2)
C22 Yb2 C23 C24 -115.4(3)
N3 Yb2 C23 C22 20.6(3)
C41 Yb2 C23 C22 123.3(2)
C24 Yb2 C23 C22 115.4(3)
C25 Yb2 C23 C22 77.8(2)
C33 Yb2 C23 C22 -107.7(2)
C32 Yb2 C23 C22 -92.7(2)
C31 Yb2 C23 C22 -118.0(2)
C34 Yb2 C23 C22 -138.9(2)
C35 Yb2 C23 C22 -149.4(2)
C21 Yb2 C23 C22 37.2(2)
N3 Yb2 C23 C28 142.8(3)
C41 Yb2 C23 C28 -114.4(4)
C24 Yb2 C23 C28 -122.3(5)
C25 Yb2 C23 C28 -160.0(4)
C33 Yb2 C23 C28 14.6(4)
C32 Yb2 C23 C28 29.5(4)
C31 Yb2 C23 C28 4.3(4)
C34 Yb2 C23 C28 -16.6(4)
C35 Yb2 C23 C28 -27.1(4)
C21 Yb2 C23 C28 159.5(4)
C22 Yb2 C23 C28 122.3(5)
C22 C23 C24 C25 1.7(4)
C28 C23 C24 C25 -162.5(4)
Yb2 C23 C24 C25 68.4(3)
C22 C23 C24 C29 174.9(4)
C28 C23 C24 C29 10.6(6)
Yb2 C23 C24 C29 -118.5(4)
C22 C23 C24 Yb2 -66.7(3)
C28 C23 C24 Yb2 129.1(4)
N3 Yb2 C24 C23 110.3(2)
C41 Yb2 C24 C23 -172.7(2)
C25 Yb2 C24 C23 113.7(3)
C33 Yb2 C24 C23 -45.5(2)
C32 Yb2 C24 C23 -40.9(3)
C31 Yb2 C24 C23 -90.7(3)
C34 Yb2 C24 C23 -75.1(2)
C35 Yb2 C24 C23 -100.4(2)
C21 Yb2 C24 C23 76.2(2)
C22 Yb2 C24 C23 36.4(2)
N3 Yb2 C24 C25 -3.4(3)
C41 Yb2 C24 C25 73.6(2)
C33 Yb2 C24 C25 -159.2(2)
C32 Yb2 C24 C25 -154.6(2)
C31 Yb2 C24 C25 155.5(2)
C34 Yb2 C24 C25 171.2(2)
C35 Yb2 C24 C25 145.9(2)
C21 Yb2 C24 C25 -37.5(2)
C23 Yb2 C24 C25 -113.7(3)
C22 Yb2 C24 C25 -77.3(2)
N3 Yb2 C24 C29 -125.6(3)
C41 Yb2 C24 C29 -48.7(3)
C25 Yb2 C24 C29 -122.3(4)
C33 Yb2 C24 C29 78.6(3)
C32 Yb2 C24 C29 83.1(4)
C31 Yb2 C24 C29 33.3(4)
C34 Yb2 C24 C29 48.9(3)
C35 Yb2 C24 C29 23.7(4)
C21 Yb2 C24 C29 -159.8(4)
C23 Yb2 C24 C29 124.0(4)
C22 Yb2 C24 C29 160.4(4)
C23 C24 C25 C21 -1.1(4)
C29 C24 C25 C21 -174.4(4)
Yb2 C24 C25 C21 68.5(3)
C23 C24 C25 C30 173.0(4)
C29 C24 C25 C30 -0.2(6)
Yb2 C24 C25 C30 -117.3(4)
C23 C24 C25 Yb2 -69.7(3)
C29 C24 C25 Yb2 117.1(4)
C22 C21 C25 C24 0.1(4)
C26 C21 C25 C24 171.4(3)
Yb2 C21 C25 C24 -67.6(3)
C22 C21 C25 C30 -174.1(4)
C26 C21 C25 C30 -2.9(6)
Yb2 C21 C25 C30 118.1(4)
C22 C21 C25 Yb2 67.8(3)
C26 C21 C25 Yb2 -120.9(4)
N3 Yb2 C25 C24 177.3(2)
C41 Yb2 C25 C24 -100.4(2)
C33 Yb2 C25 C24 29.2(3)
C32 Yb2 C25 C24 66.3(4)
C31 Yb2 C25 C24 -88.1(5)
C34 Yb2 C25 C24 -11.0(3)
C35 Yb2 C25 C24 -50.6(3)
C21 Yb2 C25 C24 113.5(3)
C23 Yb2 C25 C24 37.0(2)
C22 Yb2 C25 C24 76.9(2)
N3 Yb2 C25 C21 63.7(2)
C41 Yb2 C25 C21 146.0(2)
C24 Yb2 C25 C21 -113.5(3)
C33 Yb2 C25 C21 -84.4(3)
C32 Yb2 C25 C21 -47.2(5)
C31 Yb2 C25 C21 158.3(4)
C34 Yb2 C25 C21 -124.5(2)
C35 Yb2 C25 C21 -164.2(2)
C23 Yb2 C25 C21 -76.5(2)
C22 Yb2 C25 C21 -36.6(2)
N3 Yb2 C25 C30 -58.9(3)
C41 Yb2 C25 C30 23.3(3)
C24 Yb2 C25 C30 123.8(4)
C33 Yb2 C25 C30 153.0(2)
C32 Yb2 C25 C30 -169.9(3)
C31 Yb2 C25 C30 35.6(6)
C34 Yb2 C25 C30 112.8(3)
C35 Yb2 C25 C30 73.2(3)
C21 Yb2 C25 C30 -122.7(4)
C23 Yb2 C25 C30 160.8(3)
C22 Yb2 C25 C30 -159.3(3)
N3 Yb2 C31 C32 -99.6(2)
C41 Yb2 C31 C32 176.7(2)
C24 Yb2 C31 C32 97.3(3)
C25 Yb2 C31 C32 164.8(4)
C33 Yb2 C31 C32 37.1(2)
C34 Yb2 C31 C32 77.3(3)
C35 Yb2 C31 C32 114.3(3)
C21 Yb2 C31 C32 -50.6(5)
C23 Yb2 C31 C32 50.3(3)
C22 Yb2 C31 C32 3.7(3)
N3 Yb2 C31 C35 146.1(2)
C41 Yb2 C31 C35 62.4(2)
C24 Yb2 C31 C35 -17.0(4)
C25 Yb2 C31 C35 50.5(6)
C33 Yb2 C31 C35 -77.2(3)
C32 Yb2 C31 C35 -114.3(3)
C34 Yb2 C31 C35 -37.0(2)
C21 Yb2 C31 C35 -164.8(3)
C23 Yb2 C31 C35 -64.0(3)
C22 Yb2 C31 C35 -110.6(3)
N3 Yb2 C31 C36 23.5(3)
C41 Yb2 C31 C36 -60.2(3)
C24 Yb2 C31 C36 -139.6(3)
C25 Yb2 C31 C36 -72.1(6)
C33 Yb2 C31 C36 160.2(4)
C32 Yb2 C31 C36 123.1(4)
C34 Yb2 C31 C36 -159.6(4)
C35 Yb2 C31 C36 -122.6(4)
C21 Yb2 C31 C36 72.5(5)
C23 Yb2 C31 C36 173.3(3)
C22 Yb2 C31 C36 126.8(3)
C35 C31 C32 C33 0.2(5)
C36 C31 C32 C33 174.8(4)
Yb2 C31 C32 C33 -67.3(3)
C35 C31 C32 C37 -167.4(4)
C36 C31 C32 C37 7.2(7)
Yb2 C31 C32 C37 125.1(4)
C35 C31 C32 Yb2 67.5(3)
C36 C31 C32 Yb2 -117.9(4)
N3 Yb2 C32 C31 79.8(2)
C41 Yb2 C32 C31 -3.9(3)
C24 Yb2 C32 C31 -123.0(2)
C25 Yb2 C32 C31 -168.7(3)
C33 Yb2 C32 C31 -114.6(3)
C34 Yb2 C32 C31 -77.4(3)
C35 Yb2 C32 C31 -37.1(2)
C21 Yb2 C32 C31 158.9(2)
C23 Yb2 C32 C31 -144.3(2)
C22 Yb2 C32 C31 -177.5(2)
N3 Yb2 C32 C33 -165.6(2)
C41 Yb2 C32 C33 110.6(2)
C24 Yb2 C32 C33 -8.4(3)
C25 Yb2 C32 C33 -54.1(5)
C31 Yb2 C32 C33 114.6(3)
C34 Yb2 C32 C33 37.2(2)
C35 Yb2 C32 C33 77.4(2)
C21 Yb2 C32 C33 -86.5(3)
C23 Yb2 C32 C33 -29.7(3)
C22 Yb2 C32 C33 -63.0(2)
N3 Yb2 C32 C37 -43.9(4)
C41 Yb2 C32 C37 -127.6(4)
C24 Yb2 C32 C37 113.3(4)
C25 Yb2 C32 C37 67.6(6)
C33 Yb2 C32 C37 121.7(5)
C31 Yb2 C32 C37 -123.7(5)
C34 Yb2 C32 C37 158.9(4)
C35 Yb2 C32 C37 -160.9(4)
C21 Yb2 C32 C37 35.2(4)
C23 Yb2 C32 C37 92.0(4)
C22 Yb2 C32 C37 58.7(4)
C31 C32 C33 C34 -0.2(4)
C37 C32 C33 C34 167.6(4)
Yb2 C32 C33 C34 -67.8(3)
C31 C32 C33 C38 -167.9(4)
C37 C32 C33 C38 -0.1(6)
Yb2 C32 C33 C38 124.5(4)
C31 C32 C33 Yb2 67.6(3)
C37 C32 C33 Yb2 -124.6(4)
N3 Yb2 C33 C34 131.0(2)
C41 Yb2 C33 C34 22.4(3)
C24 Yb2 C33 C34 -71.9(3)
C25 Yb2 C33 C34 -87.3(3)
C32 Yb2 C33 C34 114.0(4)
C31 Yb2 C33 C34 77.3(3)
C35 Yb2 C33 C34 37.2(2)
C21 Yb2 C33 C34 -126.7(2)
C23 Yb2 C33 C34 -93.5(2)
C22 Yb2 C33 C34 -122.9(2)
N3 Yb2 C33 C32 17.0(3)
C41 Yb2 C33 C32 -91.6(3)
C24 Yb2 C33 C32 174.2(2)
C25 Yb2 C33 C32 158.7(2)
C31 Yb2 C33 C32 -36.7(2)
C34 Yb2 C33 C32 -114.0(4)
C35 Yb2 C33 C32 -76.8(3)
C21 Yb2 C33 C32 119.4(2)
C23 Yb2 C33 C32 152.6(2)
C22 Yb2 C33 C32 123.1(2)
N3 Yb2 C33 C38 -104.7(4)
C41 Yb2 C33 C38 146.7(3)
C24 Yb2 C33 C38 52.4(4)
C25 Yb2 C33 C38 37.0(4)
C32 Yb2 C33 C38 -121.8(5)
C31 Yb2 C33 C38 -158.4(4)
C34 Yb2 C33 C38 124.3(5)
C35 Yb2 C33 C38 161.5(4)
C21 Yb2 C33 C38 -2.4(4)
C23 Yb2 C33 C38 30.8(4)
C22 Yb2 C33 C38 1.4(4)
C32 C33 C34 C35 0.1(4)
C38 C33 C34 C35 167.5(4)
Yb2 C33 C34 C35 -67.5(3)
C32 C33 C34 C39 -171.2(4)
C38 C33 C34 C39 -3.7(7)
Yb2 C33 C34 C39 121.2(4)
C32 C33 C34 Yb2 67.6(3)
C38 C33 C34 Yb2 -124.9(4)
N3 Yb2 C34 C33 -72.4(3)
C41 Yb2 C34 C33 -162.3(2)
C24 Yb2 C34 C33 114.1(3)
C25 Yb2 C34 C33 119.9(2)
C32 Yb2 C34 C33 -37.3(2)
C31 Yb2 C34 C33 -77.0(3)
C35 Yb2 C34 C33 -114.0(4)
C21 Yb2 C34 C33 79.8(3)
C23 Yb2 C34 C33 84.3(3)
C22 Yb2 C34 C33 63.2(3)
N3 Yb2 C34 C35 41.6(3)
C41 Yb2 C34 C35 -48.3(2)
C24 Yb2 C34 C35 -131.9(2)
C25 Yb2 C34 C35 -126.2(2)
C33 Yb2 C34 C35 114.0(4)
C32 Yb2 C34 C35 76.7(3)
C31 Yb2 C34 C35 36.9(2)
C21 Yb2 C34 C35 -166.3(2)
C23 Yb2 C34 C35 -161.7(2)
C22 Yb2 C34 C35 177.2(2)
N3 Yb2 C34 C39 163.6(3)
C41 Yb2 C34 C39 73.8(3)
C24 Yb2 C34 C39 -9.8(3)
C25 Yb2 C34 C39 -4.1(4)
C33 Yb2 C34 C39 -124.0(5)
C32 Yb2 C34 C39 -161.2(4)
C31 Yb2 C34 C39 159.0(4)
C35 Yb2 C34 C39 122.1(4)
C21 Yb2 C34 C39 -44.2(4)
C23 Yb2 C34 C39 -39.6(3)
C22 Yb2 C34 C39 -60.7(4)
C32 C31 C35 C34 -0.2(5)
C36 C31 C35 C34 -174.7(4)
Yb2 C31 C35 C34 67.2(3)
C32 C31 C35 C40 172.6(4)
C36 C31 C35 C40 -2.0(6)
Yb2 C31 C35 C40 -120.0(4)
C32 C31 C35 Yb2 -67.4(3)
C36 C31 C35 Yb2 118.0(4)
C33 C34 C35 C31 0.0(5)
C39 C34 C35 C31 171.5(4)
Yb2 C34 C35 C31 -67.2(3)
C33 C34 C35 C40 -172.9(4)
C39 C34 C35 C40 -1.4(7)
Yb2 C34 C35 C40 119.9(4)
C33 C34 C35 Yb2 67.3(3)
C39 C34 C35 Yb2 -121.3(4)
N3 Yb2 C35 C31 -36.8(3)
C41 Yb2 C35 C31 -114.8(3)
C24 Yb2 C35 C31 169.5(2)
C25 Yb2 C35 C31 -164.0(2)
C33 Yb2 C35 C31 77.2(3)
C32 Yb2 C35 C31 36.9(2)
C34 Yb2 C35 C31 114.5(3)
C21 Yb2 C35 C31 157.8(5)
C23 Yb2 C35 C31 135.0(2)
C22 Yb2 C35 C31 110.2(3)
N3 Yb2 C35 C34 -151.3(2)
C41 Yb2 C35 C34 130.8(2)
C24 Yb2 C35 C34 55.0(3)
C25 Yb2 C35 C34 81.5(3)
C33 Yb2 C35 C34 -37.2(2)
C32 Yb2 C35 C34 -77.6(3)
C31 Yb2 C35 C34 -114.5(3)
C21 Yb2 C35 C34 43.3(6)
C23 Yb2 C35 C34 20.6(3)
C22 Yb2 C35 C34 -4.3(3)
N3 Yb2 C35 C40 86.8(3)
C41 Yb2 C35 C40 8.9(3)
C24 Yb2 C35 C40 -66.9(4)
C25 Yb2 C35 C40 -40.4(4)
C33 Yb2 C35 C40 -159.2(4)
C32 Yb2 C35 C40 160.5(4)
C31 Yb2 C35 C40 123.6(5)
C34 Yb2 C35 C40 -121.9(4)
C21 Yb2 C35 C40 -78.6(6)
C23 Yb2 C35 C40 -101.4(3)
C22 Yb2 C35 C40 -126.2(3)
N1 N2 C41 Yb2 -23(13)
N3 Yb2 C41 N2 40.2(8)
C24 Yb2 C41 N2 -87.7(8)
C25 Yb2 C41 N2 -56.6(8)
C33 Yb2 C41 N2 166.1(8)
C32 Yb2 C41 N2 128.3(8)
C31 Yb2 C41 N2 126.3(8)
C34 Yb2 C41 N2 177.6(8)
C35 Yb2 C41 N2 154.3(9)
C21 Yb2 C41 N2 -39.3(9)
C23 Yb2 C41 N2 -91.8(8)
C22 Yb2 C41 N2 -59.2(9)
N3 N4 C42 Yb1 18(12)
N1 Yb1 C42 N4 -26.6(12)
C15 Yb1 C42 N4 58.1(12)
C11 Yb1 C42 N4 88.5(12)
C4 Yb1 C42 N4 -128.5(12)
C5 Yb1 C42 N4 -111.6(12)
C2 Yb1 C42 N4 -161.3(12)
C1 Yb1 C42 N4 -131.4(12)
C12 Yb1 C42 N4 108.0(12)
C14 Yb1 C42 N4 56.3(12)
C3 Yb1 C42 N4 -163.8(12)
C13 Yb1 C42 N4 91.2(12)
